data_1508811
loop_
_publ_author_name
'Liang, Cheng-Qin'
'Shi, Yi-Ming'
'Luo, Rong-Hua'
'Li, Xing-Yao'
'Gao, Zhong-Hua'
'Li, Xiao-Nian'
'Yang, Liu-Meng'
'Shang, Shan-Zhai'
'Li, Yan'
'Zheng, Yong-Tang'
'Zhang, Hong-Bin'
'Xiao, Wei-Lie'
'Sun, Han-Dong'

_publ_section_title
;
 Kadcoccitones A and B, Two New 6/6/5/5-Fused Tetracyclic Triterpenoids
 from Kadsura coccinea.
;
_journal_issue 24
_journal_name_full 'Organic letters'
_journal_page_first 6362
_journal_page_last 6365
_journal_paper_doi 10.1021/ol303168y
_journal_volume 14
_journal_year 2012
_chemical_absolute_configuration ad
_chemical_formula_moiety 'C30 H44 O5'
_chemical_formula_sum 'C30 H44 O5'
_chemical_formula_weight 484.65
_chemical_name_systematic
; 
 ? 
;
_space_group_IT_number 19
_symmetry_cell_setting orthorhombic
_symmetry_space_group_name_Hall 'P 2ac 2ab'
_symmetry_space_group_name_H-M 'P 21 21 21'
_atom_sites_solution_hydrogens geom
_atom_sites_solution_primary direct
_atom_sites_solution_secondary difmap
_audit_creation_method SHELXL-97
_cell_angle_alpha 90.00
_cell_angle_beta 90.00
_cell_angle_gamma 90.00
_cell_formula_units_Z 4
_cell_length_a 7.26700(10)
_cell_length_b 17.0474(2)
_cell_length_c 21.4660(3)
_cell_measurement_reflns_used 9974
_cell_measurement_temperature 100(2)
_cell_measurement_theta_max 69.11
_cell_measurement_theta_min 3.31
_cell_volume 2659.28(6)
_computing_cell_refinement 'Bruker SAINT'
_computing_data_collection 'Bruker APEX2'
_computing_data_reduction 'Bruker SAINT'
_computing_molecular_graphics 'Bruker SHELXTL'
_computing_publication_material 'Bruker SHELXTL'
_computing_structure_refinement 'SHELXL-97 (Sheldrick, 2008)'
_computing_structure_solution 'SHELXS-97 (Sheldrick, 2008)'
_diffrn_ambient_temperature 100(2)
_diffrn_measured_fraction_theta_full 0.968
_diffrn_measured_fraction_theta_max 0.968
_diffrn_measurement_device_type 'Bruker APEX-II CCD'
_diffrn_measurement_method '\f and \w scans'
_diffrn_radiation_monochromator graphite
_diffrn_radiation_source 'fine-focus sealed tube'
_diffrn_radiation_type CuK\a
_diffrn_radiation_wavelength 1.54178
_diffrn_reflns_av_R_equivalents 0.0445
_diffrn_reflns_av_sigmaI/netI 0.0539
_diffrn_reflns_limit_h_max 8
_diffrn_reflns_limit_h_min -8
_diffrn_reflns_limit_k_max 20
_diffrn_reflns_limit_k_min -20
_diffrn_reflns_limit_l_max 25
_diffrn_reflns_limit_l_min -22
_diffrn_reflns_number 12573
_diffrn_reflns_theta_full 69.54
_diffrn_reflns_theta_max 69.54
_diffrn_reflns_theta_min 3.31
_exptl_absorpt_coefficient_mu 0.639
_exptl_absorpt_correction_T_max 0.8937
_exptl_absorpt_correction_T_min 0.7664
_exptl_absorpt_correction_type multi-scan
_exptl_absorpt_process_details sadabs
_exptl_crystal_colour colourless
_exptl_crystal_density_diffrn 1.211
_exptl_crystal_density_method 'not measured'
_exptl_crystal_description prism
_exptl_crystal_F_000 1056
_exptl_crystal_size_max 0.44
_exptl_crystal_size_mid 0.22
_exptl_crystal_size_min 0.18
_refine_diff_density_max 0.432
_refine_diff_density_min -0.396
_refine_diff_density_rms 0.093
_refine_ls_abs_structure_details 'Flack H D (1983), Acta Cryst. A39, 876-881'
_refine_ls_abs_structure_Flack 0.24(18)
_refine_ls_extinction_method none
_refine_ls_goodness_of_fit_ref 1.085
_refine_ls_hydrogen_treatment constr
_refine_ls_matrix_type full
_refine_ls_number_parameters 325
_refine_ls_number_reflns 4432
_refine_ls_number_restraints 0
_refine_ls_restrained_S_all 1.085
_refine_ls_R_factor_all 0.0507
_refine_ls_R_factor_gt 0.0506
_refine_ls_shift/su_max 0.001
_refine_ls_shift/su_mean 0.000
_refine_ls_structure_factor_coef Fsqd
_refine_ls_weighting_details 'calc w=1/[\s^2^(Fo^2^)+(0.0836P)^2^+0.5715P] where P=(Fo^2^+2Fc^2^)/3'
_refine_ls_weighting_scheme calc
_refine_ls_wR_factor_gt 0.1229
_refine_ls_wR_factor_ref 0.1231
_reflns_number_gt 4408
_reflns_number_total 4432
_reflns_threshold_expression >2sigma(I)
_cod_data_source_file ol303168y_si_001.cif
_cod_data_source_block cu_slcq204_0m
_cod_depositor_comments
;
The following automatic conversions were performed:

'_symmetry_cell_setting' value 'Orthorhombic' changed to
'orthorhombic' according to
/home/saulius/struct/CIF-dictionaries/cif_core.dic dictionary named
'cif_core.dic' version 2.4.2 from 2011-04-26.

Automatic conversion script
Id: cif_fix_values 1891 2012-01-12 08:04:46Z andrius 
;
_cod_database_code 1508811

loop_
_symmetry_equiv_pos_as_xyz
'x, y, z'
'x+1/2, -y+1/2, -z'
'-x, y+1/2, -z+1/2'
'-x+1/2, -y, z+1/2'

loop_
_atom_site_label
_atom_site_type_symbol
_atom_site_fract_x
_atom_site_fract_y
_atom_site_fract_z
_atom_site_U_iso_or_equiv
_atom_site_adp_type
_atom_site_occupancy
_atom_site_symmetry_multiplicity
_atom_site_calc_flag
_atom_site_refinement_flags
O3 O -0.3518(3) 1.08625(9) 0.45440(7) 0.0436(5) Uani 1 1 d .
O27 O 0.3005(2) 0.64840(7) 0.63691(6) 0.0215(3) Uani 1 1 d .
H27 H 0.2284 0.6101 0.6339 0.032 Uiso 1 1 calc R
O26 O 0.3827(3) 0.60922(9) 0.54264(7) 0.0391(4) Uani 1 1 d .
O9 O -0.18304(17) 1.08784(7) 0.72714(5) 0.0140(3) Uani 1 1 d .
O12 O -0.08495(19) 1.02210(7) 0.85694(6) 0.0180(3) Uani 1 1 d .
H12 H -0.0752 0.9845 0.8820 0.027 Uiso 1 1 calc R
C3 C -0.2737(3) 1.06947(12) 0.50287(9) 0.0271(5) Uani 1 1 d .
C4 C -0.0889(3) 1.10765(11) 0.51822(8) 0.0227(4) Uani 1 1 d .
C5 C -0.0377(3) 1.10247(10) 0.58896(8) 0.0163(4) Uani 1 1 d .
H5 H -0.1094 1.1455 0.6093 0.020 Uiso 1 1 calc R
C10 C -0.0996(2) 1.02627(9) 0.62295(7) 0.0131(4) Uani 1 1 d .
C9 C -0.0536(2) 1.04075(9) 0.69117(8) 0.0113(3) Uani 1 1 d .
C11 C -0.1422(2) 1.00783(9) 0.74609(7) 0.0122(3) Uani 1 1 d .
H11 H -0.2380 0.9662 0.7410 0.015 Uiso 1 1 calc R
C12 C -0.0016(2) 1.00102(9) 0.79819(7) 0.0111(3) Uani 1 1 d .
C13 C 0.0587(2) 0.91514(9) 0.79872(7) 0.0114(3) Uani 1 1 d .
C17 C 0.2317(2) 0.89199(10) 0.78764(7) 0.0122(3) Uani 1 1 d .
C20 C 0.2822(2) 0.80540(10) 0.78303(8) 0.0129(3) Uani 1 1 d .
H20 H 0.1669 0.7753 0.7745 0.015 Uiso 1 1 calc R
C22 C 0.4197(3) 0.78707(10) 0.73062(8) 0.0157(4) Uani 1 1 d .
H22A H 0.4495 0.7304 0.7318 0.019 Uiso 1 1 calc R
H22B H 0.5349 0.8164 0.7384 0.019 Uiso 1 1 calc R
C23 C 0.3481(3) 0.80805(10) 0.66508(8) 0.0170(4) Uani 1 1 d .
H23A H 0.2353 0.7774 0.6563 0.020 Uiso 1 1 calc R
H23B H 0.3153 0.8644 0.6639 0.020 Uiso 1 1 calc R
C24 C 0.4879(3) 0.79147(11) 0.61589(8) 0.0188(4) Uani 1 1 d .
H24 H 0.5729 0.8327 0.6084 0.023 Uiso 1 1 calc R
C25 C 0.5120(3) 0.72752(10) 0.58076(7) 0.0165(4) Uani 1 1 d .
C26 C 0.3928(3) 0.65662(10) 0.58434(8) 0.0163(4) Uani 1 1 d .
C18 C -0.0953(2) 0.85675(10) 0.81016(8) 0.0156(3) Uani 1 1 d .
H18A H -0.1269 0.8305 0.7710 0.023 Uiso 1 1 calc R
H18B H -0.2035 0.8844 0.8262 0.023 Uiso 1 1 calc R
H18C H -0.0548 0.8176 0.8407 0.023 Uiso 1 1 calc R
C29 C 0.0555(4) 1.06801(13) 0.47545(9) 0.0331(5) Uani 1 1 d .
H29A H 0.0694 1.0128 0.4874 0.050 Uiso 1 1 calc R
H29B H 0.1739 1.0949 0.4798 0.050 Uiso 1 1 calc R
H29C H 0.0144 1.0712 0.4320 0.050 Uiso 1 1 calc R
C2 C -0.3580(3) 1.00848(12) 0.54500(8) 0.0229(4) Uani 1 1 d .
H2A H -0.3184 0.9559 0.5307 0.027 Uiso 1 1 calc R
H2B H -0.4935 1.0111 0.5409 0.027 Uiso 1 1 calc R
C1 C -0.3077(3) 1.01725(11) 0.61380(8) 0.0177(4) Uani 1 1 d .
H1A H -0.3511 0.9705 0.6370 0.021 Uiso 1 1 calc R
H1B H -0.3711 1.0638 0.6311 0.021 Uiso 1 1 calc R
C30 C -0.1023(3) 1.19483(11) 0.50000(9) 0.0265(5) Uani 1 1 d .
H30A H -0.1351 1.1991 0.4559 0.040 Uiso 1 1 calc R
H30B H 0.0166 1.2204 0.5072 0.040 Uiso 1 1 calc R
H30C H -0.1969 1.2204 0.5254 0.040 Uiso 1 1 calc R
C6 C 0.1653(3) 1.12243(10) 0.60202(9) 0.0204(4) Uani 1 1 d .
H6A H 0.2443 1.0795 0.5861 0.024 Uiso 1 1 calc R
H6B H 0.1986 1.1710 0.5794 0.024 Uiso 1 1 calc R
C7 C 0.2020(3) 1.13390(10) 0.67178(8) 0.0176(4) Uani 1 1 d .
H7A H 0.3346 1.1440 0.6787 0.021 Uiso 1 1 calc R
H7B H 0.1319 1.1797 0.6873 0.021 Uiso 1 1 calc R
C8 C 0.1438(2) 1.06042(10) 0.70710(8) 0.0128(3) Uani 1 1 d .
H8 H 0.2223 1.0162 0.6919 0.015 Uiso 1 1 calc R
C14 C 0.1534(2) 1.06036(9) 0.77989(8) 0.0127(3) Uani 1 1 d .
C28 C 0.1219(3) 1.14250(10) 0.80764(8) 0.0175(4) Uani 1 1 d .
H28A H 0.1191 1.1390 0.8532 0.026 Uiso 1 1 calc R
H28B H 0.0045 1.1634 0.7926 0.026 Uiso 1 1 calc R
H28C H 0.2221 1.1774 0.7948 0.026 Uiso 1 1 calc R
C15 C 0.3386(2) 1.03149(10) 0.80407(8) 0.0155(4) Uani 1 1 d .
H15A H 0.4357 1.0683 0.7902 0.019 Uiso 1 1 calc R
H15B H 0.3365 1.0323 0.8502 0.019 Uiso 1 1 calc R
C16 C 0.3886(2) 0.94911(10) 0.78240(8) 0.0141(3) Uani 1 1 d .
H16A H 0.4294 0.9515 0.7384 0.017 Uiso 1 1 calc R
H16B H 0.4932 0.9297 0.8076 0.017 Uiso 1 1 calc R
C19 C -0.0007(3) 0.95084(10) 0.60269(8) 0.0170(4) Uani 1 1 d .
H19A H 0.1323 0.9602 0.6014 0.026 Uiso 1 1 calc R
H19B H -0.0437 0.9354 0.5612 0.026 Uiso 1 1 calc R
H19C H -0.0275 0.9089 0.6325 0.026 Uiso 1 1 calc R
C21 C 0.3607(3) 0.77671(10) 0.84543(8) 0.0192(4) Uani 1 1 d .
H21A H 0.4793 0.8022 0.8532 0.029 Uiso 1 1 calc R
H21B H 0.3780 0.7197 0.8439 0.029 Uiso 1 1 calc R
H21C H 0.2749 0.7898 0.8791 0.029 Uiso 1 1 calc R
C27 C 0.6591(3) 0.72227(13) 0.53127(9) 0.0265(4) Uani 1 1 d .
H27A H 0.6013 0.7205 0.4901 0.040 Uiso 1 1 calc R
H27B H 0.7320 0.6746 0.5377 0.040 Uiso 1 1 calc R
H27C H 0.7396 0.7683 0.5340 0.040 Uiso 1 1 calc R

loop_
_atom_site_aniso_label
_atom_site_aniso_U_11
_atom_site_aniso_U_22
_atom_site_aniso_U_33
_atom_site_aniso_U_23
_atom_site_aniso_U_13
_atom_site_aniso_U_12
O3 0.0854(13) 0.0271(8) 0.0184(7) 0.0018(6) -0.0247(8) 0.0034(9)
O27 0.0343(7) 0.0146(6) 0.0154(6) -0.0037(5) 0.0084(6) -0.0088(6)
O26 0.0672(11) 0.0308(8) 0.0194(7) -0.0145(6) 0.0146(7) -0.0208(8)
O9 0.0238(6) 0.0095(6) 0.0086(6) 0.0004(4) 0.0021(5) 0.0050(5)
O12 0.0343(7) 0.0130(5) 0.0066(6) 0.0008(4) 0.0063(5) 0.0073(5)
C3 0.0512(12) 0.0184(9) 0.0118(9) -0.0060(7) -0.0087(9) 0.0117(9)
C4 0.0440(11) 0.0158(9) 0.0083(8) 0.0014(7) 0.0046(8) 0.0099(9)
C5 0.0293(9) 0.0116(8) 0.0080(8) 0.0014(6) 0.0025(7) 0.0057(7)
C10 0.0241(9) 0.0102(8) 0.0049(8) -0.0002(6) -0.0004(6) 0.0027(7)
C9 0.0206(8) 0.0061(7) 0.0071(8) -0.0002(6) 0.0018(6) 0.0027(6)
C11 0.0196(8) 0.0093(7) 0.0078(7) 0.0011(6) 0.0012(7) 0.0020(6)
C12 0.0185(7) 0.0097(7) 0.0051(7) -0.0019(6) 0.0031(6) 0.0021(6)
C13 0.0208(8) 0.0080(7) 0.0055(7) -0.0008(6) 0.0002(6) 0.0006(7)
C17 0.0223(8) 0.0089(7) 0.0054(7) -0.0014(6) -0.0021(6) -0.0010(7)
C20 0.0178(8) 0.0090(8) 0.0118(8) -0.0010(6) 0.0000(7) 0.0020(6)
C22 0.0205(8) 0.0143(8) 0.0123(8) -0.0032(6) 0.0004(7) 0.0033(7)
C23 0.0258(9) 0.0124(7) 0.0128(8) -0.0021(7) -0.0035(7) 0.0030(7)
C24 0.0279(9) 0.0150(8) 0.0136(8) 0.0030(7) -0.0024(8) -0.0051(7)
C25 0.0223(8) 0.0182(8) 0.0091(8) 0.0020(7) 0.0003(7) -0.0015(7)
C26 0.0268(9) 0.0146(8) 0.0075(7) 0.0012(6) 0.0000(7) 0.0012(7)
C18 0.0203(8) 0.0118(7) 0.0148(8) 0.0001(6) 0.0016(7) 0.0000(7)
C29 0.0607(15) 0.0301(11) 0.0084(8) 0.0043(8) 0.0080(9) 0.0206(11)
C2 0.0301(10) 0.0245(9) 0.0141(9) -0.0054(7) -0.0092(7) 0.0069(8)
C1 0.0246(9) 0.0183(8) 0.0101(8) -0.0018(7) -0.0018(7) 0.0030(7)
C30 0.0459(12) 0.0192(9) 0.0145(8) 0.0059(7) 0.0047(9) 0.0108(9)
C6 0.0324(10) 0.0147(8) 0.0141(9) 0.0069(7) 0.0090(8) -0.0013(7)
C7 0.0248(8) 0.0112(7) 0.0168(9) 0.0034(7) 0.0024(7) -0.0042(7)
C8 0.0220(8) 0.0084(7) 0.0081(8) -0.0004(6) 0.0020(6) -0.0005(7)
C14 0.0215(8) 0.0077(7) 0.0088(8) -0.0022(6) -0.0002(6) -0.0002(7)
C28 0.0277(9) 0.0098(8) 0.0150(8) -0.0053(7) -0.0008(7) -0.0003(7)
C15 0.0216(8) 0.0118(8) 0.0132(8) -0.0031(6) -0.0026(7) -0.0029(7)
C16 0.0184(8) 0.0117(8) 0.0120(7) -0.0010(6) -0.0008(6) 0.0009(7)
C19 0.0296(9) 0.0107(8) 0.0108(8) -0.0024(6) -0.0020(7) 0.0046(7)
C21 0.0288(9) 0.0153(8) 0.0135(8) 0.0036(7) 0.0024(7) 0.0045(7)
C27 0.0306(10) 0.0327(10) 0.0160(9) -0.0012(8) 0.0065(8) -0.0051(9)

loop_
_atom_type_symbol
_atom_type_description
_atom_type_scat_dispersion_real
_atom_type_scat_dispersion_imag
_atom_type_scat_source
C C 0.0181 0.0091 'International Tables Vol C Tables 4.2.6.8 and 6.1.1.4'
H H 0.0000 0.0000 'International Tables Vol C Tables 4.2.6.8 and 6.1.1.4'
O O 0.0492 0.0322 'International Tables Vol C Tables 4.2.6.8 and 6.1.1.4'

loop_
_geom_angle_atom_site_label_1
_geom_angle_atom_site_label_2
_geom_angle_atom_site_label_3
_geom_angle
C26 O27 H27 109.5
C11 O9 C9 60.00(10)
C12 O12 H12 109.5
O3 C3 C2 119.0(2)
O3 C3 C4 119.5(2)
C2 C3 C4 121.41(16)
C3 C4 C30 107.49(18)
C3 C4 C29 106.35(17)
C30 C4 C29 108.26(16)
C3 C4 C5 113.19(16)
C30 C4 C5 108.40(15)
C29 C4 C5 112.91(17)
C6 C5 C10 112.10(14)
C6 C5 C4 113.06(16)
C10 C5 C4 115.65(15)
C6 C5 H5 104.9
C10 C5 H5 104.9
C4 C5 H5 104.9
C9 C10 C1 110.88(14)
C9 C10 C19 107.78(13)
C1 C10 C19 109.98(15)
C9 C10 C5 104.60(13)
C1 C10 C5 107.99(14)
C19 C10 C5 115.50(14)
C11 C9 O9 59.86(10)
C11 C9 C8 108.80(14)
O9 C9 C8 111.74(13)
C11 C9 C10 128.25(15)
O9 C9 C10 117.19(13)
C8 C9 C10 117.50(14)
O9 C11 C9 60.14(10)
O9 C11 C12 114.51(13)
C9 C11 C12 109.12(14)
O9 C11 H11 119.6
C9 C11 H11 119.6
C12 C11 H11 119.6
O12 C12 C11 109.95(13)
O12 C12 C13 110.62(13)
C11 C12 C13 105.76(13)
O12 C12 C14 111.12(13)
C11 C12 C14 104.49(13)
C13 C12 C14 114.52(14)
C17 C13 C18 121.84(15)
C17 C13 C12 123.39(15)
C18 C13 C12 114.72(14)
C13 C17 C16 122.31(15)
C13 C17 C20 121.56(15)
C16 C17 C20 116.06(15)
C17 C20 C21 109.96(14)
C17 C20 C22 113.65(14)
C21 C20 C22 109.42(14)
C17 C20 H20 107.9
C21 C20 H20 107.9
C22 C20 H20 107.9
C20 C22 C23 113.68(15)
C20 C22 H22A 108.8
C23 C22 H22A 108.8
C20 C22 H22B 108.8
C23 C22 H22B 108.8
H22A C22 H22B 107.7
C24 C23 C22 111.85(15)
C24 C23 H23A 109.2
C22 C23 H23A 109.2
C24 C23 H23B 109.2
C22 C23 H23B 109.2
H23A C23 H23B 107.9
C25 C24 C23 130.00(17)
C25 C24 H24 115.0
C23 C24 H24 115.0
C24 C25 C26 123.82(16)
C24 C25 C27 122.54(17)
C26 C25 C27 113.58(15)
O26 C26 O27 122.11(17)
O26 C26 C25 122.69(16)
O27 C26 C25 115.19(14)
C13 C18 H18A 109.5
C13 C18 H18B 109.5
H18A C18 H18B 109.5
C13 C18 H18C 109.5
H18A C18 H18C 109.5
H18B C18 H18C 109.5
C4 C29 H29A 109.5
C4 C29 H29B 109.5
H29A C29 H29B 109.5
C4 C29 H29C 109.5
H29A C29 H29C 109.5
H29B C29 H29C 109.5
C3 C2 C1 114.51(16)
C3 C2 H2A 108.6
C1 C2 H2A 108.6
C3 C2 H2B 108.6
C1 C2 H2B 108.6
H2A C2 H2B 107.6
C2 C1 C10 111.68(15)
C2 C1 H1A 109.3
C10 C1 H1A 109.3
C2 C1 H1B 109.3
C10 C1 H1B 109.3
H1A C1 H1B 107.9
C4 C30 H30A 109.5
C4 C30 H30B 109.5
H30A C30 H30B 109.5
C4 C30 H30C 109.5
H30A C30 H30C 109.5
H30B C30 H30C 109.5
C7 C6 C5 111.88(15)
C7 C6 H6A 109.2
C5 C6 H6A 109.2
C7 C6 H6B 109.2
C5 C6 H6B 109.2
H6A C6 H6B 107.9
C8 C7 C6 109.43(14)
C8 C7 H7A 109.8
C6 C7 H7A 109.8
C8 C7 H7B 109.8
C6 C7 H7B 109.8
H7A C7 H7B 108.2
C9 C8 C7 109.46(14)
C9 C8 C14 105.54(13)
C7 C8 C14 119.02(14)
C9 C8 H8 107.4
C7 C8 H8 107.4
C14 C8 H8 107.4
C15 C14 C28 107.07(14)
C15 C14 C8 112.32(14)
C28 C14 C8 112.30(14)
C15 C14 C12 109.96(13)
C28 C14 C12 112.59(14)
C8 C14 C12 102.66(13)
C14 C28 H28A 109.5
C14 C28 H28B 109.5
H28A C28 H28B 109.5
C14 C28 H28C 109.5
H28A C28 H28C 109.5
H28B C28 H28C 109.5
C16 C15 C14 113.85(14)
C16 C15 H15A 108.8
C14 C15 H15A 108.8
C16 C15 H15B 108.8
C14 C15 H15B 108.8
H15A C15 H15B 107.7
C17 C16 C15 113.15(14)
C17 C16 H16A 108.9
C15 C16 H16A 108.9
C17 C16 H16B 108.9
C15 C16 H16B 108.9
H16A C16 H16B 107.8
C10 C19 H19A 109.5
C10 C19 H19B 109.5
H19A C19 H19B 109.5
C10 C19 H19C 109.5
H19A C19 H19C 109.5
H19B C19 H19C 109.5
C20 C21 H21A 109.5
C20 C21 H21B 109.5
H21A C21 H21B 109.5
C20 C21 H21C 109.5
H21A C21 H21C 109.5
H21B C21 H21C 109.5
C25 C27 H27A 109.5
C25 C27 H27B 109.5
H27A C27 H27B 109.5
C25 C27 H27C 109.5
H27A C27 H27C 109.5
H27B C27 H27C 109.5

loop_
_geom_bond_atom_site_label_1
_geom_bond_atom_site_label_2
_geom_bond_distance
O3 C3 1.219(3)
O27 C26 1.320(2)
O27 H27 0.8400
O26 C26 1.208(2)
O9 C11 1.4539(19)
O9 C9 1.458(2)
O12 C12 1.4446(19)
O12 H12 0.8400
C3 C2 1.508(3)
C3 C4 1.529(3)
C4 C30 1.540(2)
C4 C29 1.549(3)
C4 C5 1.566(2)
C5 C6 1.540(3)
C5 C10 1.556(2)
C5 H5 1.0000
C10 C9 1.522(2)
C10 C1 1.533(2)
C10 C19 1.536(2)
C9 C11 1.456(2)
C9 C8 1.512(2)
C11 C12 1.520(2)
C11 H11 1.0000
C12 C13 1.528(2)
C12 C14 1.564(2)
C13 C17 1.339(3)
C13 C18 1.518(2)
C17 C16 1.504(2)
C17 C20 1.524(2)
C20 C21 1.536(2)
C20 C22 1.537(2)
C20 H20 1.0000
C22 C23 1.542(2)
C22 H22A 0.9900
C22 H22B 0.9900
C23 C24 1.492(3)
C23 H23A 0.9900
C23 H23B 0.9900
C24 C25 1.337(3)
C24 H24 0.9500
C25 C26 1.489(2)
C25 C27 1.510(3)
C18 H18A 0.9800
C18 H18B 0.9800
C18 H18C 0.9800
C29 H29A 0.9800
C29 H29B 0.9800
C29 H29C 0.9800
C2 C1 1.529(2)
C2 H2A 0.9900
C2 H2B 0.9900
C1 H1A 0.9900
C1 H1B 0.9900
C30 H30A 0.9800
C30 H30B 0.9800
C30 H30C 0.9800
C6 C7 1.534(3)
C6 H6A 0.9900
C6 H6B 0.9900
C7 C8 1.524(2)
C7 H7A 0.9900
C7 H7B 0.9900
C8 C14 1.564(2)
C8 H8 1.0000
C14 C15 1.524(2)
C14 C28 1.539(2)
C28 H28A 0.9800
C28 H28B 0.9800
C28 H28C 0.9800
C15 C16 1.523(2)
C15 H15A 0.9900
C15 H15B 0.9900
C16 H16A 0.9900
C16 H16B 0.9900
C19 H19A 0.9800
C19 H19B 0.9800
C19 H19C 0.9800
C21 H21A 0.9800
C21 H21B 0.9800
C21 H21C 0.9800
C27 H27A 0.9800
C27 H27B 0.9800
C27 H27C 0.9800

loop_
_geom_hbond_atom_site_label_D
_geom_hbond_atom_site_label_H
_geom_hbond_atom_site_label_A
_geom_hbond_distance_DH
_geom_hbond_distance_HA
_geom_hbond_distance_DA
_geom_hbond_angle_DHA
_geom_hbond_site_symmetry_A
O27 H27 O12 0.84 1.84 2.6660(17) 168.7 3_546
O12 H12 O3 0.84 2.04 2.828(2) 156.7 4_475

loop_
_geom_torsion_atom_site_label_1
_geom_torsion_atom_site_label_2
_geom_torsion_atom_site_label_3
_geom_torsion_atom_site_label_4
_geom_torsion
O3 C3 C4 C30 41.6(2)
C2 C3 C4 C30 -141.32(18)
O3 C3 C4 C29 -74.2(2)
C2 C3 C4 C29 102.91(19)
O3 C3 C4 C5 161.25(18)
C2 C3 C4 C5 -21.6(2)
C3 C4 C5 C6 166.13(15)
C30 C4 C5 C6 -74.7(2)
C29 C4 C5 C6 45.2(2)
C3 C4 C5 C10 35.0(2)
C30 C4 C5 C10 154.13(17)
C29 C4 C5 C10 -85.9(2)
C6 C5 C10 C9 54.84(18)
C4 C5 C10 C9 -173.56(15)
C6 C5 C10 C1 172.99(14)
C4 C5 C10 C1 -55.40(19)
C6 C5 C10 C19 -63.44(19)
C4 C5 C10 C19 68.2(2)
C11 O9 C9 C8 -99.77(15)
C11 O9 C9 C10 120.44(16)
C1 C10 C9 C11 36.2(2)
C19 C10 C9 C11 -84.2(2)
C5 C10 C9 C11 152.36(16)
C1 C10 C9 O9 -35.52(19)
C19 C10 C9 O9 -155.94(14)
C5 C10 C9 O9 80.65(17)
C1 C10 C9 C8 -172.99(14)
C19 C10 C9 C8 66.60(18)
C5 C10 C9 C8 -56.82(18)
C9 O9 C11 C12 98.82(15)
C8 C9 C11 O9 104.76(14)
C10 C9 C11 O9 -102.42(18)
O9 C9 C11 C12 -107.89(14)
C8 C9 C11 C12 -3.13(18)
C10 C9 C11 C12 149.69(15)
O9 C11 C12 O12 75.36(17)
C9 C11 C12 O12 140.45(13)
O9 C11 C12 C13 -165.19(13)
C9 C11 C12 C13 -100.10(15)
O9 C11 C12 C14 -43.97(17)
C9 C11 C12 C14 21.13(17)
O12 C12 C13 C17 -123.26(17)
C11 C12 C13 C17 117.74(16)
C14 C12 C13 C17 3.2(2)
O12 C12 C13 C18 59.25(18)
C11 C12 C13 C18 -59.75(17)
C14 C12 C13 C18 -174.24(13)
C18 C13 C17 C16 -173.94(14)
C12 C13 C17 C16 8.7(2)
C18 C13 C17 C20 2.8(2)
C12 C13 C17 C20 -174.56(15)
C13 C17 C20 C21 -97.81(18)
C16 C17 C20 C21 79.08(18)
C13 C17 C20 C22 139.14(16)
C16 C17 C20 C22 -44.0(2)
C17 C20 C22 C23 -60.9(2)
C21 C20 C22 C23 175.75(14)
C20 C22 C23 C24 178.34(14)
C22 C23 C24 C25 93.4(2)
C23 C24 C25 C26 0.9(3)
C23 C24 C25 C27 177.98(18)
C24 C25 C26 O26 159.4(2)
C27 C25 C26 O26 -17.9(3)
C24 C25 C26 O27 -21.6(3)
C27 C25 C26 O27 161.10(16)
O3 C3 C2 C1 -153.42(19)
C4 C3 C2 C1 29.5(3)
C3 C2 C1 C10 -49.8(2)
C9 C10 C1 C2 175.95(14)
C19 C10 C1 C2 -64.95(19)
C5 C10 C1 C2 61.90(19)
C10 C5 C6 C7 -59.13(19)
C4 C5 C6 C7 167.98(14)
C5 C6 C7 C8 56.7(2)
C11 C9 C8 C7 -145.44(14)
O9 C9 C8 C7 -81.24(16)
C10 C9 C8 C7 58.42(18)
C11 C9 C8 C14 -16.23(17)
O9 C9 C8 C14 47.97(17)
C10 C9 C8 C14 -172.37(13)
C6 C7 C8 C9 -53.83(18)
C6 C7 C8 C14 -175.22(15)
C9 C8 C14 C15 146.27(14)
C7 C8 C14 C15 -90.39(18)
C9 C8 C14 C28 -92.98(16)
C7 C8 C14 C28 30.4(2)
C9 C8 C14 C12 28.20(16)
C7 C8 C14 C12 151.54(15)
O12 C12 C14 C15 91.99(16)
C11 C12 C14 C15 -149.49(13)
C13 C12 C14 C15 -34.25(18)
O12 C12 C14 C28 -27.31(19)
C11 C12 C14 C28 91.22(15)
C13 C12 C14 C28 -153.55(14)
O12 C12 C14 C8 -148.29(13)
C11 C12 C14 C8 -29.77(16)
C13 C12 C14 C8 85.47(16)
C28 C14 C15 C16 178.20(14)
C8 C14 C15 C16 -58.07(18)
C12 C14 C15 C16 55.58(18)
C13 C17 C16 C15 12.0(2)
C20 C17 C16 C15 -164.85(14)
C14 C15 C16 C17 -45.06(19)

loop_
_cod_related_entry_id
_cod_related_entry_code
_cod_related_entry_database
1 30652085 ChemSpider
